data_7100165
loop_
_publ_author_name
'Rebek Junior,J.'
'Frank Hauke'
'Andrew J.Myles'

_publ_section_title
;
Lower Rim Mono-Functionalization of Resorcinarenes
;
_journal_name_full 'Chemical Communications'
_journal_paper_doi 10.1039/b506048f
_journal_year 2005
_chemical_formula_sum 'C100 H188 O60 Si9'
_chemical_formula_weight 2603.31
_space_group_IT_number 2
_symmetry_cell_setting triclinic
_symmetry_space_group_name_Hall '-P 1'
_symmetry_space_group_name_H-M 'P -1'
_cell_angle_alpha 73.28(3)
_cell_angle_beta 87.08(3)
_cell_angle_gamma 79.42(3)
_cell_formula_units_Z 2
_cell_length_a 13.414(3)
_cell_length_b 18.126(4)
_cell_length_c 24.712(5)
_cell_measurement_temperature 188(2)
_cell_volume 5657(2)
_diffrn_ambient_temperature 188(2)
_exptl_crystal_density_diffrn 1.528
_cod_depositor_comments
;
The following automatic conversions were performed:
'_symmetry_cell_setting' value 'Triclinic' changed to 'triclinic'
according to '/home/saulius/struct/CIF-dictionaries/cif_core.dic'
dictionary named 'cif_core.dic' version 2.4.1 from 2010-06-29.

Automatic conversion script
Id: cif_fix_enum 1527 2010-12-29 10:47:43Z saulius 
;
_cod_database_code 7100165

loop_
_symmetry_equiv_pos_as_xyz
'x, y, z'
'-x, -y, -z'

loop_
_atom_site_label
_atom_site_type_symbol
_atom_site_fract_x
_atom_site_fract_y
_atom_site_fract_z
_atom_site_U_iso_or_equiv
_atom_site_adp_type
_atom_site_occupancy
_atom_site_symmetry_multiplicity
_atom_site_calc_flag
_atom_site_refinement_flags
_atom_site_disorder_assembly
_atom_site_disorder_group
Si1 Si 0.54987(15) 0.98350(10) 0.14040(8) 0.0399(5) Uani 1 1 d . . .
Si2 Si 0.80926(15) 0.70681(12) 0.06178(8) 0.0456(5) Uani 1 1 d . . .
Si3 Si 0.74853(16) 0.35976(11) 0.19569(9) 0.0476(5) Uani 1 1 d . . .
Si4 Si 0.94953(13) 0.34778(9) 0.40977(8) 0.0337(5) Uani 1 1 d . . .
Si5 Si 0.94908(13) 0.71751(10) 0.28983(7) 0.0321(4) Uani 1 1 d . . .
Si6 Si 0.6462(2) 0.95813(11) 0.38038(10) 0.0632(7) Uani 1 1 d . . .
Si7 Si 0.20174(13) 0.94811(9) 0.41448(7) 0.0324(4) Uani 1 1 d . . .
Si8 Si 0.10585(13) 1.01512(9) 0.17197(7) 0.0309(4) Uani 1 1 d . . .
Si9 Si 0.3101(3) 0.3889(2) 0.2041(2) 0.1550(19) Uani 1 1 d . . .
O1 O 0.5186(3) 0.9155(2) 0.11457(17) 0.0326(10) Uani 1 1 d . . .
O2 O 0.7495(3) 0.6785(2) 0.12258(17) 0.0356(11) Uani 1 1 d . . .
O3 O 0.7700(3) 0.4430(2) 0.20186(16) 0.0327(10) Uani 1 1 d . . .
O4 O 0.8789(3) 0.4366(2) 0.38672(16) 0.0294(10) Uani 1 1 d . . .
O5 O 0.8705(3) 0.6811(2) 0.33946(16) 0.0293(10) Uani 1 1 d . . .
O6 O 0.6189(3) 0.9037(2) 0.34233(16) 0.0304(10) Uani 1 1 d . . .
O7 O 0.3015(3) 0.9307(2) 0.37547(16) 0.0308(10) Uani 1 1 d . . .
O8 O 0.2038(3) 0.9403(2) 0.18938(16) 0.0316(10) Uani 1 1 d . . .
O9 O 0.3951(5) 0.4438(3) 0.1728(3) 0.096(2) Uani 1 1 d . . .
C1 C 0.4762(4) 0.7921(3) 0.1704(2) 0.0233(13) Uani 1 1 d . . .
C2 C 0.5442(4) 0.8358(3) 0.1370(2) 0.0278(14) Uani 1 1 d . . .
C3 C 0.6368(4) 0.7973(3) 0.1232(2) 0.0316(15) Uani 1 1 d . . .
H3A H 0.6845 0.8270 0.1021 0.038 Uiso 1 1 calc R . .
C4 C 0.6611(4) 0.7166(3) 0.1395(2) 0.0319(15) Uani 1 1 d . . .
C5 C 0.5977(4) 0.6707(3) 0.1744(2) 0.0267(14) Uani 1 1 d . . .
C6 C 0.5075(4) 0.7105(3) 0.1894(2) 0.0245(14) Uani 1 1 d . . .
H6A H 0.4637 0.6808 0.2142 0.029 Uiso 1 1 calc R . .
C7 C 0.6246(4) 0.5805(3) 0.1913(2) 0.0299(15) Uani 1 1 d . . .
H7A H 0.6622 0.5666 0.1586 0.036 Uiso 1 1 calc R . .
C8 C 0.6948(4) 0.5443(3) 0.2422(2) 0.0229(13) Uani 1 1 d . . .
C9 C 0.7632(4) 0.4748(3) 0.2475(2) 0.0271(14) Uani 1 1 d . . .
C10 C 0.8232(4) 0.4395(3) 0.2942(3) 0.0310(15) Uani 1 1 d . . .
H10A H 0.8697 0.3926 0.2955 0.037 Uiso 1 1 calc R . .
C11 C 0.8179(4) 0.4705(3) 0.3394(3) 0.0309(15) Uani 1 1 d . . .
C12 C 0.7509(4) 0.5411(3) 0.3364(2) 0.0216(13) Uani 1 1 d . . .
C13 C 0.6927(4) 0.5751(3) 0.2876(2) 0.0234(14) Uani 1 1 d . . .
H13A H 0.6480 0.6231 0.2852 0.028 Uiso 1 1 calc R . .
C14 C 0.7426(4) 0.5721(3) 0.3869(2) 0.0236(14) Uani 1 1 d . . .
H14A H 0.8131 0.5627 0.4018 0.028 Uiso 1 1 calc R . .
C15 C 0.7054(4) 0.6607(3) 0.3721(2) 0.0215(13) Uani 1 1 d . . .
C16 C 0.7734(4) 0.7120(3) 0.3509(2) 0.0250(14) Uani 1 1 d . . .
C17 C 0.7436(4) 0.7920(3) 0.3413(2) 0.0275(14) Uani 1 1 d . . .
H17A H 0.7910 0.8259 0.3269 0.033 Uiso 1 1 calc R . .
C18 C 0.6463(4) 0.8225(3) 0.3525(2) 0.0224(13) Uani 1 1 d . . .
C19 C 0.5752(4) 0.7750(3) 0.3706(2) 0.0223(13) Uani 1 1 d . . .
C20 C 0.6077(4) 0.6943(3) 0.3805(2) 0.0235(13) Uani 1 1 d . . .
H20A H 0.5593 0.6609 0.3936 0.028 Uiso 1 1 calc R . .
C21 C 0.4667(4) 0.8095(3) 0.3823(2) 0.0255(14) Uani 1 1 d . . .
H21A H 0.4723 0.8546 0.3968 0.031 Uiso 1 1 calc R . .
C22 C 0.3987(4) 0.8447(3) 0.3294(2) 0.0234(13) Uani 1 1 d . . .
C23 C 0.3141(4) 0.9024(3) 0.3292(2) 0.0265(14) Uani 1 1 d . . .
C24 C 0.2497(4) 0.9342(3) 0.2830(2) 0.0290(15) Uani 1 1 d . . .
H24A H 0.1936 0.9742 0.2843 0.035 Uiso 1 1 calc R . .
C25 C 0.2654(4) 0.9091(3) 0.2356(2) 0.0279(14) Uani 1 1 d . . .
C26 C 0.3512(4) 0.8520(3) 0.2329(2) 0.0251(14) Uani 1 1 d . . .
C27 C 0.4140(4) 0.8205(3) 0.2804(2) 0.0240(14) Uani 1 1 d . . .
H27A H 0.4702 0.7805 0.2793 0.029 Uiso 1 1 calc R . .
C28 C 0.3699(4) 0.8306(3) 0.1773(2) 0.0245(14) Uani 1 1 d . . .
H28A H 0.3597 0.8816 0.1470 0.029 Uiso 1 1 calc R . .
C29 C 0.5299(5) 0.5412(3) 0.1998(3) 0.0379(17) Uani 1 1 d . . .
H29A H 0.5522 0.4837 0.2121 0.045 Uiso 1 1 calc R . .
H29B H 0.4885 0.5560 0.2306 0.045 Uiso 1 1 calc R . .
C30 C 0.4637(5) 0.5623(4) 0.1478(3) 0.052(2) Uani 1 1 d . . .
H30A H 0.4442 0.6199 0.1341 0.062 Uiso 1 1 calc R . .
H30B H 0.5034 0.5444 0.1177 0.062 Uiso 1 1 calc R . .
C31 C 0.3698(6) 0.5270(5) 0.1585(5) 0.080(3) Uani 1 1 d . . .
H31A H 0.3311 0.5426 0.1898 0.096 Uiso 1 1 calc R . .
H31B H 0.3265 0.5466 0.1243 0.096 Uiso 1 1 calc R . .
C32 C 0.1763(8) 0.4409(6) 0.1884(5) 0.100 Uiso 1 1 d . . .
H32A H 0.1633 0.4536 0.1478 0.120 Uiso 1 1 calc R . .
H32B H 0.1659 0.4892 0.1998 0.120 Uiso 1 1 calc R . .
H32C H 0.1297 0.4071 0.2094 0.120 Uiso 1 1 calc R . .
C33 C 0.3195(8) 0.3754(6) 0.2855(4) 0.100 Uiso 1 1 d . . .
H33A H 0.3876 0.3481 0.2990 0.120 Uiso 1 1 calc R . .
H33B H 0.2691 0.3444 0.3056 0.120 Uiso 1 1 calc R . .
H33C H 0.3064 0.4268 0.2926 0.120 Uiso 1 1 calc R . .
C34 C 0.3430 0.2980 0.1916 0.100 Uiso 1 1 d . . .
C35 C 0.4531 0.2668 0.2013 0.100 Uiso 1 1 d . . .
H35A H 0.4696 0.2593 0.2409 0.120 Uiso 1 1 calc R . .
H35B H 0.4924 0.3040 0.1769 0.120 Uiso 1 1 calc R . .
H35C H 0.4700 0.2166 0.1925 0.120 Uiso 1 1 calc R . .
C36 C 0.2759 0.2388 0.2304 0.100 Uiso 1 1 d . . .
H36A H 0.2879 0.2333 0.2703 0.120 Uiso 1 1 calc R . .
H36B H 0.2947 0.1876 0.2233 0.120 Uiso 1 1 calc R . .
H36C H 0.2040 0.2592 0.2215 0.120 Uiso 1 1 calc R . .
C37 C 0.3271 0.3067 0.1345 0.100 Uiso 1 1 d . . .
H37A H 0.2553 0.3273 0.1252 0.120 Uiso 1 1 calc R . .
H37B H 0.3462 0.2558 0.1270 0.120 Uiso 1 1 calc R . .
H37C H 0.3686 0.3432 0.1113 0.120 Uiso 1 1 calc R . .
C38 C 0.6822(4) 0.5239(3) 0.4341(2) 0.0256(14) Uani 1 1 d . . .
H38A H 0.6097 0.5376 0.4232 0.031 Uiso 1 1 calc R . .
H38B H 0.7048 0.4678 0.4368 0.031 Uiso 1 1 calc R . .
C39 C 0.6916(5) 0.5348(3) 0.4921(2) 0.0328(15) Uani 1 1 d . . .
H39A H 0.6559 0.5878 0.4917 0.039 Uiso 1 1 calc R . .
H39B H 0.7642 0.5317 0.4999 0.039 Uiso 1 1 calc R . .
C40 C 0.6486(5) 0.4746(4) 0.5398(3) 0.0377(17) Uani 1 1 d . . .
H40A H 0.5741 0.4834 0.5354 0.045 Uiso 1 1 calc R . .
H40B H 0.6762 0.4216 0.5364 0.045 Uiso 1 1 calc R . .
C41 C 0.6726(5) 0.4776(4) 0.5980(3) 0.049(2) Uani 1 1 d . . .
H41A H 0.6395 0.5289 0.6026 0.058 Uiso 1 1 calc R . .
H41B H 0.7467 0.4740 0.6010 0.058 Uiso 1 1 calc R . .
C42 C 0.6385(6) 0.4125(5) 0.6463(3) 0.065(2) Uani 1 1 d . . .
H42A H 0.6551 0.4190 0.6827 0.078 Uiso 1 1 calc R . .
H42B H 0.6735 0.3614 0.6433 0.078 Uiso 1 1 calc R . .
H42C H 0.5651 0.4156 0.6439 0.078 Uiso 1 1 calc R . .
C43 C 0.4173(4) 0.7537(3) 0.4299(2) 0.0311(16) Uani 1 1 d . . .
H43A H 0.4219 0.7032 0.4211 0.037 Uiso 1 1 calc R . .
H43B H 0.3446 0.7759 0.4320 0.037 Uiso 1 1 calc R . .
C44 C 0.4668(5) 0.7383(3) 0.4880(3) 0.0354(16) Uani 1 1 d . . .
H44A H 0.5412 0.7239 0.4842 0.042 Uiso 1 1 calc R . .
H44B H 0.4534 0.7875 0.4992 0.042 Uiso 1 1 calc R . .
C45 C 0.4300(5) 0.6744(4) 0.5346(3) 0.0398(18) Uani 1 1 d . . .
H45A H 0.4530 0.6236 0.5265 0.048 Uiso 1 1 calc R . .
H45B H 0.3549 0.6845 0.5346 0.048 Uiso 1 1 calc R . .
C46 C 0.4677(6) 0.6685(4) 0.5937(3) 0.0472(19) Uani 1 1 d . . .
H46A H 0.4378 0.7168 0.6040 0.057 Uiso 1 1 calc R . .
H46B H 0.5423 0.6647 0.5928 0.057 Uiso 1 1 calc R . .
C47 C 0.4398(6) 0.5968(5) 0.6396(3) 0.058(2) Uani 1 1 d . . .
H47A H 0.4668 0.5949 0.6762 0.070 Uiso 1 1 calc R . .
H47B H 0.4690 0.5488 0.6297 0.070 Uiso 1 1 calc R . .
H47C H 0.3658 0.6015 0.6420 0.070 Uiso 1 1 calc R . .
C48 C 0.2907(4) 0.7847(3) 0.1652(2) 0.0280(14) Uani 1 1 d . . .
H48A H 0.3044 0.7303 0.1902 0.034 Uiso 1 1 calc R . .
H48B H 0.2221 0.8092 0.1742 0.034 Uiso 1 1 calc R . .
C49 C 0.2931(5) 0.7830(3) 0.1042(3) 0.0351(16) Uani 1 1 d . . .
H49A H 0.2796 0.8375 0.0797 0.042 Uiso 1 1 calc R . .
H49B H 0.3623 0.7591 0.0956 0.042 Uiso 1 1 calc R . .
C50 C 0.2187(5) 0.7389(4) 0.0894(3) 0.0443(18) Uani 1 1 d . . .
H50A H 0.2304 0.6848 0.1147 0.053 Uiso 1 1 calc R . .
H50B H 0.1492 0.7640 0.0964 0.053 Uiso 1 1 calc R . .
C51 C 0.2254(8) 0.7358(5) 0.0309(3) 0.087(3) Uani 1 1 d . . .
H51A H 0.1541 0.7442 0.0185 0.104 Uiso 1 1 calc R . .
H51A' H 0.2517 0.7835 0.0097 0.104 Uiso 1 1 calc R . .
C52 C 0.264(3) 0.6908(9) 0.0137(6) 0.63(4) Uani 1 1 d . . .
H52A H 0.2474 0.7039 -0.0265 0.750 Uiso 1 1 calc R . .
H52B H 0.2441 0.6409 0.0339 0.750 Uiso 1 1 calc R . .
H52C H 0.3378 0.6865 0.0178 0.750 Uiso 1 1 calc R . .
C53 C 0.6293(9) 0.9321(5) 0.2045(4) 0.102(4) Uani 1 1 d . . .
H53A H 0.6920 0.9023 0.1938 0.122 Uiso 1 1 calc R . .
H53B H 0.5917 0.8964 0.2316 0.122 Uiso 1 1 calc R . .
H53C H 0.6461 0.9707 0.2218 0.122 Uiso 1 1 calc R . .
C54 C 0.4294(7) 1.0397(5) 0.1587(5) 0.115(4) Uani 1 1 d . . .
H54A H 0.3902 1.0677 0.1242 0.138 Uiso 1 1 calc R . .
H54B H 0.4444 1.0775 0.1773 0.138 Uiso 1 1 calc R . .
H54C H 0.3900 1.0037 0.1843 0.138 Uiso 1 1 calc R . .
C55 C 0.6163(6) 1.0500(4) 0.0855(3) 0.055(2) Uani 1 1 d . . .
C56 C 0.7107(7) 1.0007(5) 0.0676(4) 0.106(3) Uani 1 1 d . . .
H56A H 0.7470 1.0347 0.0382 0.127 Uiso 1 1 calc R . .
H56B H 0.6901 0.9611 0.0527 0.127 Uiso 1 1 calc R . .
H56C H 0.7552 0.9747 0.1003 0.127 Uiso 1 1 calc R . .
C57 C 0.5488(9) 1.0925(6) 0.0324(4) 0.114(4) Uani 1 1 d . . .
H57A H 0.5869 1.1267 0.0042 0.137 Uiso 1 1 calc R . .
H57B H 0.4878 1.1240 0.0431 0.137 Uiso 1 1 calc R . .
H57C H 0.5292 1.0537 0.0163 0.137 Uiso 1 1 calc R . .
C58 C 0.6451(8) 1.1116(5) 0.1071(4) 0.095(3) Uani 1 1 d . . .
H58A H 0.6804 1.1459 0.0774 0.114 Uiso 1 1 calc R . .
H58B H 0.6901 1.0870 0.1399 0.114 Uiso 1 1 calc R . .
H58C H 0.5840 1.1424 0.1183 0.114 Uiso 1 1 calc R . .
C59 C 0.8989(5) 0.7694(4) 0.0685(3) 0.052(2) Uani 1 1 d . . .
H59A H 0.9470 0.7406 0.0991 0.062 Uiso 1 1 calc R . .
H59B H 0.8615 0.8165 0.0770 0.062 Uiso 1 1 calc R . .
H59C H 0.9359 0.7845 0.0329 0.062 Uiso 1 1 calc R . .
C60 C 0.7150(6) 0.7624(5) 0.0016(3) 0.064(2) Uani 1 1 d . . .
H60A H 0.6797 0.8110 0.0089 0.077 Uiso 1 1 calc R . .
H60B H 0.6654 0.7298 -0.0004 0.077 Uiso 1 1 calc R . .
H60C H 0.7516 0.7748 -0.0342 0.077 Uiso 1 1 calc R . .
C61 C 0.8764(6) 0.6148(4) 0.0490(3) 0.053(2) Uani 1 1 d . . .
C62 C 0.9481(6) 0.5698(5) 0.0980(4) 0.070(3) Uani 1 1 d . . .
H62A H 0.9836 0.5211 0.0910 0.084 Uiso 1 1 calc R . .
H62B H 0.9092 0.5575 0.1331 0.084 Uiso 1 1 calc R . .
H62C H 0.9977 0.6018 0.1014 0.084 Uiso 1 1 calc R . .
C63 C 0.7977(7) 0.5638(5) 0.0437(4) 0.079(3) Uani 1 1 d . . .
H63A H 0.8333 0.5154 0.0363 0.095 Uiso 1 1 calc R . .
H63B H 0.7509 0.5929 0.0125 0.095 Uiso 1 1 calc R . .
H63C H 0.7595 0.5509 0.0790 0.095 Uiso 1 1 calc R . .
C64 C 0.9350(7) 0.6343(5) -0.0064(4) 0.089(3) Uani 1 1 d . . .
H64A H 0.9700 0.5858 -0.0138 0.107 Uiso 1 1 calc R . .
H64B H 0.9850 0.6663 -0.0036 0.107 Uiso 1 1 calc R . .
H64C H 0.8878 0.6635 -0.0374 0.107 Uiso 1 1 calc R . .
C65 C 0.6865(7) 0.3064(5) 0.2615(4) 0.075(3) Uani 1 1 d . . .
H65A H 0.7321 0.2948 0.2938 0.090 Uiso 1 1 calc R . .
H65B H 0.6721 0.2575 0.2570 0.090 Uiso 1 1 calc R . .
H65C H 0.6231 0.3393 0.2681 0.090 Uiso 1 1 calc R . .
C66 C 0.6666(6) 0.3831(5) 0.1327(3) 0.064(2) Uani 1 1 d . . .
H66A H 0.7018 0.4101 0.0991 0.077 Uiso 1 1 calc R . .
H66B H 0.6032 0.4170 0.1378 0.077 Uiso 1 1 calc R . .
H66C H 0.6515 0.3346 0.1277 0.077 Uiso 1 1 calc R . .
C67 C 0.8711(6) 0.2959(4) 0.1852(3) 0.055(2) Uani 1 1 d . . .
C68 C 0.9433(7) 0.2743(6) 0.2367(4) 0.098(3) Uani 1 1 d . . .
H68A H 1.0062 0.2413 0.2295 0.117 Uiso 1 1 calc R . .
H68B H 0.9104 0.2457 0.2705 0.117 Uiso 1 1 calc R . .
H68C H 0.9591 0.3222 0.2425 0.117 Uiso 1 1 calc R . .
C69 C 0.8466(7) 0.2238(5) 0.1720(5) 0.093(3) Uani 1 1 d . . .
H69A H 0.9098 0.1900 0.1663 0.112 Uiso 1 1 calc R . .
H69B H 0.8051 0.2403 0.1377 0.112 Uiso 1 1 calc R . .
H69C H 0.8091 0.1948 0.2037 0.112 Uiso 1 1 calc R . .
C70 C 0.9246(7) 0.3383(5) 0.1346(4) 0.095(3) Uani 1 1 d . . .
H70A H 0.9882 0.3048 0.1291 0.114 Uiso 1 1 calc R . .
H70B H 0.9392 0.3865 0.1403 0.114 Uiso 1 1 calc R . .
H70C H 0.8814 0.3512 0.1012 0.114 Uiso 1 1 calc R . .
C71 C 1.0593(5) 0.3374(4) 0.3632(3) 0.046(2) Uani 1 1 d . . .
H71A H 1.0359 0.3390 0.3259 0.056 Uiso 1 1 calc R . .
H71B H 1.1040 0.2872 0.3795 0.056 Uiso 1 1 calc R . .
H71C H 1.0966 0.3803 0.3595 0.056 Uiso 1 1 calc R . .
C72 C 0.8693(5) 0.2732(4) 0.4133(3) 0.056(2) Uani 1 1 d . . .
H72A H 0.8472 0.2775 0.3751 0.067 Uiso 1 1 calc R . .
H72B H 0.8097 0.2819 0.4368 0.067 Uiso 1 1 calc R . .
H72C H 0.9085 0.2208 0.4298 0.067 Uiso 1 1 calc R . .
C73 C 0.9959(6) 0.3433(4) 0.4812(3) 0.052(2) Uani 1 1 d . . .
C74 C 1.0584(7) 0.4088(5) 0.4750(4) 0.076(3) Uani 1 1 d . . .
H74A H 1.0824 0.4068 0.5123 0.091 Uiso 1 1 calc R . .
H74B H 1.0158 0.4598 0.4585 0.091 Uiso 1 1 calc R . .
H74C H 1.1167 0.4014 0.4504 0.091 Uiso 1 1 calc R . .
C75 C 0.9054(7) 0.3547(5) 0.5197(3) 0.086(3) Uani 1 1 d . . .
H75A H 0.9296 0.3530 0.5568 0.103 Uiso 1 1 calc R . .
H75B H 0.8660 0.3130 0.5238 0.103 Uiso 1 1 calc R . .
H75C H 0.8625 0.4056 0.5031 0.103 Uiso 1 1 calc R . .
C76 C 1.0634(6) 0.2629(4) 0.5091(3) 0.058(2) Uani 1 1 d . . .
H76A H 1.0867 0.2625 0.5462 0.069 Uiso 1 1 calc R . .
H76B H 1.1222 0.2545 0.4850 0.069 Uiso 1 1 calc R . .
H76C H 1.0239 0.2211 0.5138 0.069 Uiso 1 1 calc R . .
C77 C 1.0272(5) 0.7732(4) 0.3182(3) 0.0488(19) Uani 1 1 d . . .
H77A H 1.0637 0.7384 0.3520 0.059 Uiso 1 1 calc R . .
H77B H 0.9830 0.8168 0.3281 0.059 Uiso 1 1 calc R . .
H77C H 1.0761 0.7936 0.2895 0.059 Uiso 1 1 calc R . .
C78 C 0.8808(5) 0.7835(4) 0.2252(3) 0.050(2) Uani 1 1 d . . .
H78A H 0.8402 0.7542 0.2100 0.060 Uiso 1 1 calc R . .
H78B H 0.9301 0.8038 0.1967 0.060 Uiso 1 1 calc R . .
H78C H 0.8362 0.8272 0.2347 0.060 Uiso 1 1 calc R . .
C79 C 1.0289(4) 0.6300(4) 0.2761(3) 0.0377(17) Uani 1 1 d . . .
C80 C 1.1230(5) 0.6563(5) 0.2426(3) 0.063(2) Uani 1 1 d . . .
H80A H 1.1667 0.6111 0.2345 0.075 Uiso 1 1 calc R . .
H80B H 1.1609 0.6785 0.2651 0.075 Uiso 1 1 calc R . .
H80C H 1.1012 0.6960 0.2071 0.075 Uiso 1 1 calc R . .
C81 C 0.9682(5) 0.5973(4) 0.2391(3) 0.055(2) Uani 1 1 d . . .
H81A H 1.0101 0.5510 0.2316 0.066 Uiso 1 1 calc R . .
H81B H 0.9497 0.6374 0.2033 0.066 Uiso 1 1 calc R . .
H81C H 0.9065 0.5829 0.2591 0.066 Uiso 1 1 calc R . .
C82 C 1.0606(5) 0.5670(4) 0.3305(3) 0.050(2) Uani 1 1 d . . .
H82A H 1.1024 0.5215 0.3218 0.060 Uiso 1 1 calc R . .
H82B H 1.0002 0.5514 0.3513 0.060 Uiso 1 1 calc R . .
H82C H 1.0999 0.5872 0.3537 0.060 Uiso 1 1 calc R . .
C83 C 0.7912(7) 0.9433(6) 0.3950(5) 0.100(4) Uani 1 1 d . . .
H83A H 0.8276 0.9557 0.3591 0.120 Uiso 1 1 calc R . .
H83B H 0.8156 0.8887 0.4163 0.120 Uiso 1 1 calc R . .
H83C H 0.8032 0.9780 0.4171 0.120 Uiso 1 1 calc R . .
C84 C 0.5821(9) 0.9321(6) 0.4521(4) 0.101(4) Uani 1 1 d . . .
H84A H 0.5089 0.9380 0.4469 0.121 Uiso 1 1 calc R . .
H84B H 0.5953 0.9670 0.4737 0.121 Uiso 1 1 calc R . .
H84C H 0.6092 0.8778 0.4728 0.121 Uiso 1 1 calc R . .
C85 C 0.5920(7) 1.0577(5) 0.3429(5) 0.085(3) Uani 1 1 d . . .
C86 C 0.6633(10) 1.0828(7) 0.2881(4) 0.141(5) Uani 1 1 d . . .
H86A H 0.6371 1.1367 0.2662 0.169 Uiso 1 1 calc R . .
H86B H 0.6632 1.0477 0.2645 0.169 Uiso 1 1 calc R . .
H86C H 0.7327 1.0792 0.3005 0.169 Uiso 1 1 calc R . .
C87 C 0.4890(7) 1.0598(5) 0.3217(4) 0.087(3) Uani 1 1 d . . .
H87A H 0.4587 1.1139 0.3025 0.105 Uiso 1 1 calc R . .
H87B H 0.4462 1.0385 0.3536 0.105 Uiso 1 1 calc R . .
H87C H 0.4946 1.0282 0.2952 0.105 Uiso 1 1 calc R . .
C88 C 0.5993(12) 1.1161(5) 0.3731(4) 0.141(6) Uani 1 1 d . . .
H88A H 0.5666 1.1681 0.3506 0.169 Uiso 1 1 calc R . .
H88B H 0.6708 1.1167 0.3790 0.169 Uiso 1 1 calc R . .
H88C H 0.5653 1.1023 0.4098 0.169 Uiso 1 1 calc R . .
C89 C 0.0990(6) 0.8994(5) 0.4013(3) 0.059(2) Uani 1 1 d . . .
H89A H 0.0757 0.9223 0.3621 0.070 Uiso 1 1 calc R . .
H89B H 0.0423 0.9068 0.4269 0.070 Uiso 1 1 calc R . .
H89C H 0.1247 0.8433 0.4079 0.070 Uiso 1 1 calc R . .
C90 C 0.2477(6) 0.9060(4) 0.4889(3) 0.050(2) Uani 1 1 d . . .
H90A H 0.3021 0.9321 0.4951 0.060 Uiso 1 1 calc R . .
H90B H 0.2736 0.8499 0.4960 0.060 Uiso 1 1 calc R . .
H90C H 0.1915 0.9138 0.5148 0.060 Uiso 1 1 calc R . .
C91 C 0.1567(5) 1.0576(3) 0.3989(3) 0.0382(17) Uani 1 1 d . . .
C92 C 0.2397(7) 1.0928(4) 0.4162(4) 0.071(3) Uani 1 1 d . . .
H92A H 0.2173 1.1494 0.4089 0.086 Uiso 1 1 calc R . .
H92B H 0.3012 1.0828 0.3944 0.086 Uiso 1 1 calc R . .
H92C H 0.2542 1.0691 0.4566 0.086 Uiso 1 1 calc R . .
C93 C 0.1298(7) 1.0970(4) 0.3366(3) 0.073(3) Uani 1 1 d . . .
H93A H 0.1064 1.1532 0.3309 0.087 Uiso 1 1 calc R . .
H93B H 0.0759 1.0742 0.3258 0.087 Uiso 1 1 calc R . .
H93C H 0.1899 1.0890 0.3133 0.087 Uiso 1 1 calc R . .
C94 C 0.0663(6) 1.0710(5) 0.4349(4) 0.078(3) Uani 1 1 d . . .
H94A H 0.0420 1.1274 0.4276 0.093 Uiso 1 1 calc R . .
H94B H 0.0852 1.0481 0.4748 0.093 Uiso 1 1 calc R . .
H94C H 0.0125 1.0464 0.4259 0.093 Uiso 1 1 calc R . .
C95 C 0.0006(5) 0.9964(4) 0.2211(3) 0.048(2) Uani 1 1 d . . .
H95A H -0.0197 0.9473 0.2207 0.058 Uiso 1 1 calc R . .
H95B H -0.0569 1.0395 0.2095 0.058 Uiso 1 1 calc R . .
H95C H 0.0221 0.9924 0.2593 0.058 Uiso 1 1 calc R . .
C96 C 0.1471(5) 1.1082(4) 0.1712(3) 0.0442(19) Uani 1 1 d . . .
H96A H 0.2026 1.1174 0.1441 0.053 Uiso 1 1 calc R . .
H96B H 0.1705 1.1044 0.2090 0.053 Uiso 1 1 calc R . .
H96C H 0.0899 1.1517 0.1600 0.053 Uiso 1 1 calc R . .
C97 C 0.0670(5) 1.0187(4) 0.1003(3) 0.0382(17) Uani 1 1 d . . .
C98 C 0.0288(6) 0.9415(4) 0.1029(3) 0.050(2) Uani 1 1 d . . .
H98A H 0.0080 0.9432 0.0650 0.060 Uiso 1 1 calc R . .
H98B H -0.0292 0.9361 0.1286 0.060 Uiso 1 1 calc R . .
H98C H 0.0835 0.8968 0.1166 0.060 Uiso 1 1 calc R . .
C99 C 0.1563(5) 1.0291(5) 0.0596(3) 0.056(2) Uani 1 1 d . . .
H99A H 0.1353 1.0303 0.0219 0.067 Uiso 1 1 calc R . .
H99B H 0.2124 0.9853 0.0730 0.067 Uiso 1 1 calc R . .
H99C H 0.1786 1.0783 0.0578 0.067 Uiso 1 1 calc R . .
C100 C -0.0194(5) 1.0895(4) 0.0764(3) 0.046(2) Uani 1 1 d . . .
H10B H -0.0388 1.0894 0.0387 0.056 Uiso 1 1 calc R . .
H10C H 0.0046 1.1383 0.0738 0.056 Uiso 1 1 calc R . .
H10D H -0.0782 1.0853 0.1015 0.056 Uiso 1 1 calc R . .
OW1 O 0.5421(8) 0.5200(7) -0.0089(5) 0.078(3) Uiso 0.50 1 d P . 1
OW2 O 0.5044(10) 0.6381(8) -0.0187(6) 0.095(4) Uiso 0.50 1 d P A 2

loop_
_atom_site_aniso_label
_atom_site_aniso_U_11
_atom_site_aniso_U_22
_atom_site_aniso_U_33
_atom_site_aniso_U_23
_atom_site_aniso_U_13
_atom_site_aniso_U_12
Si1 0.0563(12) 0.0245(8) 0.0375(10) -0.0067(7) 0.0077(9) -0.0090(8)
Si2 0.0456(11) 0.0489(11) 0.0426(11) -0.0168(9) 0.0181(9) -0.0077(9)
Si3 0.0588(12) 0.0343(9) 0.0530(12) -0.0213(9) 0.0117(10) -0.0054(9)
Si4 0.0300(9) 0.0181(7) 0.0465(11) -0.0065(7) 0.0038(8) 0.0069(7)
Si5 0.0301(9) 0.0310(8) 0.0351(10) -0.0070(7) 0.0058(7) -0.0106(7)
Si6 0.1015(18) 0.0268(9) 0.0639(14) -0.0122(9) -0.0162(13) -0.0140(11)
Si7 0.0379(10) 0.0267(8) 0.0326(9) -0.0133(7) 0.0064(8) 0.0006(7)
Si8 0.0322(9) 0.0249(8) 0.0320(9) -0.0071(7) -0.0017(7) 0.0033(7)
Si9 0.118(3) 0.116(3) 0.240(5) -0.032(3) -0.035(3) -0.062(2)
O1 0.041(2) 0.0169(18) 0.038(2) -0.0067(17) 0.0058(19) -0.0047(17)
O2 0.036(2) 0.028(2) 0.038(2) -0.0107(18) 0.0182(18) 0.0013(18)
O3 0.037(2) 0.0238(19) 0.038(2) -0.0190(17) 0.0059(18) 0.0053(17)
O4 0.031(2) 0.0191(18) 0.035(2) -0.0094(17) -0.0033(18) 0.0057(16)
O5 0.026(2) 0.0236(19) 0.036(2) -0.0075(17) 0.0095(17) -0.0031(16)
O6 0.040(2) 0.0118(17) 0.037(2) -0.0058(16) -0.0001(19) -0.0027(16)
O7 0.028(2) 0.033(2) 0.032(2) -0.0188(17) -0.0007(17) 0.0075(17)
O8 0.038(2) 0.030(2) 0.025(2) -0.0141(17) -0.0073(18) 0.0099(18)
O9 0.087(4) 0.044(3) 0.162(6) -0.023(4) -0.017(4) -0.030(3)
C1 0.031(3) 0.020(3) 0.019(3) -0.011(2) 0.003(2) 0.000(2)
C2 0.035(3) 0.024(3) 0.027(3) -0.012(2) 0.004(3) -0.007(2)
C3 0.030(3) 0.024(3) 0.036(3) -0.003(3) 0.013(3) -0.005(2)
C4 0.036(3) 0.025(3) 0.033(3) -0.010(3) 0.007(3) 0.000(3)
C5 0.033(3) 0.016(2) 0.029(3) -0.007(2) 0.006(3) 0.001(2)
C6 0.033(3) 0.025(3) 0.017(3) -0.007(2) 0.005(2) -0.010(2)
C7 0.031(3) 0.022(3) 0.039(3) -0.016(2) 0.012(3) -0.002(2)
C8 0.025(3) 0.025(3) 0.021(3) -0.011(2) 0.003(2) -0.002(2)
C9 0.030(3) 0.030(3) 0.025(3) -0.015(2) 0.009(2) -0.007(2)
C10 0.031(3) 0.019(3) 0.043(4) -0.013(3) 0.010(3) 0.002(2)
C11 0.030(3) 0.021(3) 0.039(4) -0.006(3) 0.007(3) -0.003(2)
C12 0.024(3) 0.016(2) 0.025(3) -0.006(2) 0.002(2) -0.005(2)
C13 0.022(3) 0.012(2) 0.033(3) -0.004(2) 0.003(2) 0.000(2)
C14 0.017(3) 0.024(3) 0.028(3) -0.009(2) 0.002(2) 0.003(2)
C15 0.029(3) 0.018(2) 0.019(3) -0.008(2) -0.001(2) -0.001(2)
C16 0.025(3) 0.020(3) 0.028(3) -0.006(2) -0.005(2) 0.003(2)
C17 0.035(3) 0.015(2) 0.033(3) -0.006(2) 0.005(3) -0.009(2)
C18 0.028(3) 0.019(3) 0.019(3) -0.004(2) -0.005(2) 0.001(2)
C19 0.032(3) 0.017(2) 0.018(3) -0.006(2) -0.003(2) 0.000(2)
C20 0.022(3) 0.023(3) 0.027(3) -0.010(2) -0.002(2) -0.002(2)
C21 0.029(3) 0.021(3) 0.024(3) -0.007(2) 0.004(2) 0.004(2)
C22 0.026(3) 0.020(3) 0.024(3) -0.007(2) -0.003(2) -0.001(2)
C23 0.031(3) 0.024(3) 0.024(3) -0.008(2) 0.002(3) 0.000(2)
C24 0.026(3) 0.020(3) 0.038(4) -0.007(3) -0.003(3) 0.004(2)
C25 0.030(3) 0.023(3) 0.032(3) -0.012(2) -0.002(3) 0.000(2)
C26 0.030(3) 0.015(2) 0.029(3) -0.006(2) 0.005(3) -0.004(2)
C27 0.026(3) 0.017(2) 0.029(3) -0.008(2) 0.003(2) -0.001(2)
C28 0.031(3) 0.016(2) 0.025(3) -0.006(2) 0.006(2) -0.002(2)
C29 0.047(4) 0.016(3) 0.046(4) -0.002(3) 0.001(3) -0.004(3)
C30 0.056(4) 0.033(3) 0.065(5) -0.010(3) -0.026(4) -0.001(3)
C31 0.068(6) 0.049(4) 0.132(8) -0.035(5) -0.030(5) -0.005(4)
C38 0.024(3) 0.018(3) 0.030(3) -0.001(2) -0.001(2) 0.001(2)
C39 0.035(3) 0.028(3) 0.037(3) -0.016(3) 0.002(3) 0.001(3)
C40 0.040(4) 0.035(3) 0.036(4) -0.007(3) 0.001(3) -0.005(3)
C41 0.043(4) 0.056(4) 0.038(4) -0.007(3) 0.002(3) 0.003(3)
C42 0.082(6) 0.079(6) 0.034(4) -0.014(4) 0.013(4) -0.023(5)
C43 0.031(3) 0.023(3) 0.031(3) -0.003(2) 0.010(3) 0.007(2)
C44 0.041(4) 0.028(3) 0.033(4) -0.008(3) 0.001(3) 0.003(3)
C45 0.039(4) 0.032(3) 0.039(4) -0.003(3) 0.009(3) 0.001(3)
C46 0.067(5) 0.045(4) 0.032(4) -0.017(3) 0.010(3) -0.009(3)
C47 0.077(5) 0.065(5) 0.030(4) -0.005(4) -0.002(4) -0.020(4)
C48 0.023(3) 0.028(3) 0.037(3) -0.018(2) 0.000(3) 0.000(2)
C49 0.038(4) 0.030(3) 0.036(4) -0.009(3) 0.002(3) -0.004(3)
C50 0.045(4) 0.051(4) 0.042(4) -0.025(3) -0.007(3) -0.001(3)
C51 0.150(8) 0.081(6) 0.051(5) -0.031(4) -0.004(5) -0.054(6)
C52 1.62(11) 0.094(11) 0.034(7) -0.024(7) -0.04(2) 0.18(3)
C53 0.201(11) 0.044(5) 0.056(6) 0.005(4) -0.037(7) -0.035(6)
C54 0.105(6) 0.049(4) 0.207(10) -0.068(5) 0.103(6) -0.033(4)
C55 0.074(5) 0.039(4) 0.052(5) -0.011(3) 0.019(4) -0.021(4)
C56 0.106(6) 0.094(6) 0.142(8) -0.066(6) 0.092(6) -0.052(5)
C57 0.148(9) 0.085(7) 0.088(8) 0.034(6) -0.023(7) -0.051(7)
C58 0.143(8) 0.066(5) 0.099(7) -0.039(5) 0.052(6) -0.068(5)
C59 0.064(5) 0.042(4) 0.042(4) -0.004(3) 0.014(4) -0.006(3)
C60 0.089(6) 0.064(5) 0.036(4) -0.020(4) -0.003(4) 0.002(4)
C61 0.064(5) 0.046(4) 0.048(4) -0.016(3) 0.021(4) -0.003(4)
C62 0.065(5) 0.050(5) 0.080(6) -0.014(4) 0.009(4) 0.021(4)
C63 0.091(7) 0.077(6) 0.077(6) -0.041(5) 0.024(5) -0.009(5)
C64 0.117(7) 0.075(6) 0.063(5) -0.019(5) 0.045(5) 0.005(5)
C65 0.096(6) 0.064(5) 0.081(6) -0.040(4) 0.035(5) -0.032(4)
C66 0.067(5) 0.067(5) 0.066(5) -0.031(4) -0.008(4) -0.007(4)
C67 0.070(5) 0.029(3) 0.062(5) -0.020(3) 0.018(4) 0.005(3)
C68 0.089(6) 0.115(7) 0.075(6) -0.053(5) -0.028(5) 0.064(6)
C69 0.091(7) 0.047(4) 0.154(9) -0.059(5) 0.016(6) 0.002(5)
C70 0.102(6) 0.057(5) 0.103(7) -0.015(5) 0.062(5) 0.016(5)
C71 0.023(3) 0.046(4) 0.062(5) -0.014(3) 0.000(3) 0.012(3)
C72 0.050(4) 0.031(4) 0.081(6) -0.012(4) 0.002(4) 0.003(3)
C73 0.057(5) 0.040(4) 0.049(4) -0.005(3) 0.001(4) 0.006(3)
C74 0.108(7) 0.059(5) 0.060(5) -0.001(4) -0.032(5) -0.032(5)
C75 0.093(6) 0.089(6) 0.041(5) -0.006(4) 0.013(4) 0.047(5)
C76 0.061(5) 0.040(4) 0.054(5) 0.000(4) -0.005(4) 0.016(4)
C77 0.056(4) 0.045(4) 0.051(4) -0.015(3) 0.007(3) -0.022(3)
C78 0.054(4) 0.042(4) 0.051(5) -0.006(3) 0.006(4) -0.012(3)
C79 0.028(3) 0.038(3) 0.048(4) -0.014(3) 0.014(3) -0.011(3)
C80 0.046(4) 0.072(5) 0.081(5) -0.034(4) 0.039(4) -0.026(4)
C81 0.053(4) 0.054(4) 0.065(5) -0.026(4) 0.021(4) -0.019(3)
C82 0.037(4) 0.041(4) 0.060(5) -0.008(3) 0.006(3) 0.011(3)
C83 0.085(7) 0.070(6) 0.150(9) -0.043(6) -0.048(6) 0.005(5)
C84 0.179(10) 0.082(6) 0.057(6) -0.021(5) 0.007(6) -0.059(7)
C85 0.075(6) 0.035(4) 0.144(9) -0.021(5) -0.020(6) -0.009(4)
C86 0.255(13) 0.106(8) 0.072(7) 0.016(6) -0.001(8) -0.121(8)
C87 0.075(6) 0.051(5) 0.124(8) -0.022(5) -0.019(6) 0.019(5)
C88 0.314(17) 0.039(5) 0.077(7) -0.026(5) -0.019(9) -0.029(8)
C89 0.059(5) 0.062(5) 0.060(5) -0.021(4) 0.017(4) -0.026(4)
C90 0.079(5) 0.035(3) 0.034(4) -0.013(3) 0.005(4) -0.002(3)
C91 0.040(4) 0.028(3) 0.047(4) -0.020(3) -0.002(3) 0.007(3)
C92 0.087(6) 0.030(4) 0.093(6) -0.021(4) 0.014(5) 0.002(4)
C93 0.128(8) 0.028(4) 0.052(5) -0.012(3) -0.024(5) 0.020(4)
C94 0.080(6) 0.058(5) 0.086(6) -0.031(4) 0.026(5) 0.021(4)
C95 0.046(4) 0.046(4) 0.043(4) -0.006(3) 0.010(3) 0.004(3)
C96 0.049(4) 0.033(3) 0.049(4) -0.013(3) -0.004(3) -0.004(3)
C97 0.046(4) 0.035(3) 0.031(3) -0.010(3) 0.000(3) 0.001(3)
C98 0.067(5) 0.043(4) 0.041(4) -0.017(3) -0.015(4) 0.002(4)
C99 0.057(5) 0.068(5) 0.030(4) -0.009(4) 0.006(3) 0.007(4)
C100 0.047(4) 0.042(4) 0.037(4) 0.001(3) -0.011(3) 0.007(3)

loop_
_geom_bond_atom_site_label_1
_geom_bond_atom_site_label_2
_geom_bond_distance
_geom_bond_site_symmetry_2
_geom_bond_publ_flag
Si1 O1 1.666(4) . ?
Si1 C55 1.849(7) . ?
Si1 C54 1.855(8) . ?
Si1 C53 1.863(9) . ?
Si2 O2 1.658(4) . ?
Si2 C59 1.841(8) . ?
Si2 C61 1.848(7) . ?
Si2 C60 1.920(8) . ?
Si3 O3 1.636(4) . ?
Si3 C66 1.854(8) . ?
Si3 C65 1.877(8) . ?
Si3 C67 1.881(7) . ?
Si4 O4 1.668(4) . ?
Si4 C71 1.838(6) . ?
Si4 C72 1.859(8) . ?
Si4 C73 1.876(8) . ?
Si5 O5 1.646(4) . ?
Si5 C79 1.851(6) . ?
Si5 C78 1.863(7) . ?
Si5 C77 1.866(7) . ?
Si6 O6 1.641(5) . ?
Si6 C85 1.807(8) . ?
Si6 C84 1.902(10) . ?
Si6 C83 1.953(9) . ?
Si7 O7 1.646(4) . ?
Si7 C89 1.856(8) . ?
Si7 C90 1.865(7) . ?
Si7 C91 1.895(6) . ?
Si8 O8 1.679(4) . ?
Si8 C95 1.829(7) . ?
Si8 C97 1.851(7) . ?
Si8 C96 1.865(7) . ?
Si9 O9 1.665(7) . ?
Si9 C34 1.737(5) . ?
Si9 C32 1.870(11) . ?
Si9 C33 1.962(11) . ?
O1 C2 1.374(6) . ?
O2 C4 1.369(7) . ?
O3 C9 1.399(7) . ?
O4 C11 1.385(7) . ?
O5 C16 1.370(6) . ?
O6 C18 1.400(6) . ?
O7 C23 1.373(7) . ?
O8 C25 1.364(7) . ?
O9 C31 1.425(9) . ?
C1 C2 1.397(8) . ?
C1 C6 1.406(7) . ?
C1 C28 1.494(7) . ?
C2 C3 1.386(8) . ?
C3 C4 1.380(8) . ?
C4 C5 1.391(8) . ?
C5 C6 1.382(7) . ?
C5 C7 1.544(7) . ?
C7 C8 1.523(8) . ?
C7 C29 1.544(8) . ?
C8 C13 1.386(8) . ?
C8 C9 1.392(7) . ?
C9 C10 1.367(8) . ?
C10 C11 1.380(9) . ?
C11 C12 1.407(7) . ?
C12 C13 1.393(7) . ?
C12 C14 1.502(8) . ?
C14 C15 1.532(7) . ?
C14 C38 1.536(7) . ?
C15 C20 1.373(7) . ?
C15 C16 1.397(8) . ?
C16 C17 1.385(7) . ?
C17 C18 1.368(8) . ?
C18 C19 1.374(8) . ?
C19 C20 1.400(7) . ?
C19 C21 1.523(7) . ?
C21 C43 1.526(8) . ?
C21 C22 1.541(8) . ?
C22 C27 1.395(8) . ?
C22 C23 1.394(7) . ?
C23 C24 1.386(8) . ?
C24 C25 1.368(8) . ?
C25 C26 1.413(7) . ?
C26 C27 1.398(8) . ?
C26 C28 1.527(8) . ?
C28 C48 1.553(8) . ?
C29 C30 1.515(9) . ?
C30 C31 1.493(11) . ?
C34 C37 1.3971 . ?
C34 C35 1.4866 . ?
C34 C36 1.5987 . ?
C38 C39 1.515(8) . ?
C39 C40 1.530(8) . ?
C40 C41 1.506(9) . ?
C41 C42 1.536(10) . ?
C43 C44 1.541(9) . ?
C44 C45 1.516(8) . ?
C45 C46 1.538(9) . ?
C46 C47 1.550(9) . ?
C48 C49 1.515(8) . ?
C49 C50 1.505(9) . ?
C50 C51 1.461(10) . ?
C51 C52 1.07(2) . ?
C55 C58 1.485(11) . ?
C55 C56 1.534(11) . ?
C55 C57 1.555(12) . ?
C61 C62 1.524(11) . ?
C61 C64 1.527(10) . ?
C61 C63 1.558(12) . ?
C67 C70 1.492(11) . ?
C67 C69 1.529(11) . ?
C67 C68 1.552(11) . ?
C73 C75 1.525(10) . ?
C73 C74 1.543(11) . ?
C73 C76 1.556(9) . ?
C79 C82 1.513(9) . ?
C79 C80 1.547(9) . ?
C79 C81 1.555(10) . ?
C85 C88 1.480(13) . ?
C85 C87 1.492(13) . ?
C85 C86 1.621(15) . ?
C91 C94 1.492(10) . ?
C91 C92 1.517(11) . ?
C91 C93 1.529(10) . ?
C97 C99 1.529(9) . ?
C97 C98 1.559(9) . ?
C97 C100 1.558(9) . ?
OW1 OW1 1.43(2) 2_665 ?
